data_7051195
loop_
_publ_author_name
'Jung, Stefan'
'Brandt, Carsten D.'
'Werner, Helmut'

_publ_section_title
;
 A cationic allenylideneruthenium(II) complex with two bulky hemilabile
 phosphine ligands
;
_journal_issue 9
_journal_name_full 'New Journal of Chemistry'
_journal_page_first 1101
_journal_paper_doi 10.1039/b104787f
_journal_volume 25
_journal_year 2001
_chemical_formula_sum 'C63 H86 Cl F6 O4 P3 Ru'
_chemical_formula_weight 1250.75
_space_group_IT_number 2
_symmetry_cell_setting triclinic
_symmetry_Int_Tables_number 2
_symmetry_space_group_name_Hall '-P 1'
_symmetry_space_group_name_H-M 'P -1'
_atom_sites_solution_hydrogens geom
_atom_sites_solution_primary direct
_atom_sites_solution_secondary difmap
_audit_creation_method SHELXL-97
_cell_angle_alpha 107.00(3)
_cell_angle_beta 110.32(3)
_cell_angle_gamma 98.76(3)
_cell_formula_units_Z 2
_cell_length_a 13.272(3)
_cell_length_b 15.701(3)
_cell_length_c 16.934(3)
_cell_measurement_reflns_used 5000
_cell_measurement_temperature 173(2)
_cell_measurement_theta_max 28.05
_cell_measurement_theta_min 2.19
_cell_volume 3035.2(16)
_computing_cell_refinement 'IPDS (STOE)'
_computing_data_collection 'IPDS (STOE)'
_computing_data_reduction 'IPDS (STOE)'
_computing_structure_refinement 'SHELXL-97 (Sheldrick, 1997)'
_computing_structure_solution 'SHELXS-97 (Sheldrick, 1990)'
_diffrn_ambient_temperature 173(2)
_diffrn_measured_fraction_theta_full 0.918
_diffrn_measured_fraction_theta_max 0.918
_diffrn_measurement_device_type 'IPDS (STOE)'
_diffrn_measurement_method 'IPDS (STOE)'
_diffrn_radiation_monochromator graphite
_diffrn_radiation_source 'fine-focus sealed tube'
_diffrn_radiation_type MoK\a
_diffrn_radiation_wavelength 0.71073
_diffrn_reflns_av_R_equivalents 0.0579
_diffrn_reflns_av_sigmaI/netI 0.0895
_diffrn_reflns_limit_h_max 17
_diffrn_reflns_limit_h_min -17
_diffrn_reflns_limit_k_max 20
_diffrn_reflns_limit_k_min -20
_diffrn_reflns_limit_l_max 22
_diffrn_reflns_limit_l_min -21
_diffrn_reflns_number 40584
_diffrn_reflns_theta_full 28.05
_diffrn_reflns_theta_max 28.05
_diffrn_reflns_theta_min 2.19
_diffrn_standards_decay_% 0
_diffrn_standards_interval_count 0
_diffrn_standards_number 0
_exptl_absorpt_coefficient_mu 0.446
_exptl_absorpt_correction_type none
_exptl_crystal_colour yellow-brown
_exptl_crystal_density_diffrn 1.369
_exptl_crystal_density_method 'not measured'
_exptl_crystal_description plates
_exptl_crystal_F_000 1312
_exptl_crystal_size_max 0.25
_exptl_crystal_size_mid 0.25
_exptl_crystal_size_min 0.10
_refine_diff_density_max 1.168
_refine_diff_density_min -1.364
_refine_diff_density_rms 0.092
_refine_ls_extinction_method none
_refine_ls_goodness_of_fit_ref 0.870
_refine_ls_hydrogen_treatment mixed
_refine_ls_matrix_type full
_refine_ls_number_parameters 750
_refine_ls_number_reflns 13532
_refine_ls_number_restraints 168
_refine_ls_restrained_S_all 0.874
_refine_ls_R_factor_all 0.0910
_refine_ls_R_factor_gt 0.0484
_refine_ls_shift/su_max 0.001
_refine_ls_shift/su_mean 0.000
_refine_ls_structure_factor_coef Fsqd
_refine_ls_weighting_details 'calc w=1/[\s^2^(Fo^2^)+(0.0744P)^2^+0.0000P] where P=(Fo^2^+2Fc^2^)/3'
_refine_ls_weighting_scheme calc
_refine_ls_wR_factor_gt 0.1093
_refine_ls_wR_factor_ref 0.1248
_reflns_number_gt 8150
_reflns_number_total 13532
_reflns_threshold_expression >2sigma(I)
_cod_data_source_file b104787f.txt
_cod_data_source_block sj2cb
_cod_original_cell_volume 3034.9(11)
_cod_original_sg_symbol_H-M P-1
_cod_database_code 7051195

loop_
_symmetry_equiv_pos_as_xyz
'x, y, z'
'-x, -y, -z'

loop_
_atom_site_label
_atom_site_type_symbol
_atom_site_fract_x
_atom_site_fract_y
_atom_site_fract_z
_atom_site_U_iso_or_equiv
_atom_site_adp_type
_atom_site_occupancy
_atom_site_symmetry_multiplicity
_atom_site_calc_flag
_atom_site_refinement_flags
_atom_site_disorder_assembly
_atom_site_disorder_group
Ru Ru 0.84196(2) 0.767178(17) 0.726041(19) 0.02206(8) Uani 1 1 d . . .
Cl1 Cl 0.90556(7) 0.76992(5) 0.87911(6) 0.03047(19) Uani 1 1 d . . .
O1 O 0.8904(2) 0.63440(14) 0.69976(16) 0.0271(5) Uani 1 1 d . . .
O2 O 0.6705(2) 0.68646(16) 0.7042(2) 0.0357(6) Uani 1 1 d . . .
O3 O 0.6271(2) 1.47330(17) 1.1452(2) 0.0431(7) Uani 1 1 d . . .
H3 H 0.6755 1.5099 1.1402 0.065 Uiso 1 1 calc R . .
P1 P 1.01717(7) 0.82885(5) 0.74306(6) 0.02124(18) Uani 1 1 d . . .
P2 P 0.74536(8) 0.72199(6) 0.56745(6) 0.0274(2) Uani 1 1 d . . .
P3 P 0.27169(10) 0.69341(8) 0.49573(9) 0.0506(3) Uani 1 1 d U . .
F1 F 0.3902(11) 0.7646(10) 0.5511(8) 0.079(3) Uani 0.60 1 d PU A 1
F2 F 0.2874(8) 0.6817(7) 0.4011(5) 0.074(2) Uani 0.60 1 d PU A 1
F3 F 0.1546(7) 0.6103(5) 0.4356(8) 0.088(3) Uani 0.60 1 d PU A 1
F4 F 0.3108(9) 0.6113(6) 0.5232(7) 0.082(2) Uani 0.60 1 d PU A 1
F5 F 0.2478(6) 0.7890(5) 0.4849(7) 0.082(2) Uani 0.60 1 d PU A 1
F6 F 0.2342(13) 0.6997(7) 0.5759(8) 0.090(3) Uani 0.60 1 d PU A 1
F1^ F 0.3991(16) 0.7576(15) 0.5728(12) 0.076(4) Uani 0.40 1 d PU A 2
F2^ F 0.3175(11) 0.6687(11) 0.4245(9) 0.074(3) Uani 0.40 1 d PU A 2
F3^ F 0.1519(10) 0.6437(8) 0.4301(12) 0.069(3) Uani 0.40 1 d PU A 2
F4^ F 0.3267(11) 0.6119(9) 0.4940(8) 0.073(3) Uani 0.40 1 d PU A 2
F5^ F 0.2036(9) 0.7606(8) 0.4754(10) 0.077(3) Uani 0.40 1 d PU A 2
F6^ F 0.2506(17) 0.7313(10) 0.5864(12) 0.075(3) Uani 0.40 1 d PU A 2
C1 C 0.8082(3) 0.8788(2) 0.7468(2) 0.0236(7) Uani 1 1 d . . .
C2 C 0.7829(3) 0.9552(2) 0.7615(2) 0.0240(7) Uani 1 1 d . . .
C3 C 0.7557(3) 1.0365(2) 0.7724(2) 0.0241(7) Uani 1 1 d . . .
C4 C 1.0586(3) 0.7228(2) 0.7027(2) 0.0290(8) Uani 1 1 d . . .
H4A H 1.0312 0.7000 0.6358 0.035 Uiso 1 1 calc R . .
H4B H 1.1413 0.7374 0.7291 0.035 Uiso 1 1 calc R . .
C5 C 1.0098(3) 0.6482(2) 0.7301(3) 0.0307(8) Uani 1 1 d . . .
H5A H 1.0249 0.5894 0.7025 0.037 Uiso 1 1 calc R . .
H5B H 1.0454 0.6672 0.7969 0.037 Uiso 1 1 calc R . .
C6 C 0.8412(3) 0.5603(2) 0.7215(3) 0.0378(9) Uani 1 1 d . . .
H6A H 0.8537 0.5023 0.6903 0.057 Uiso 1 1 calc R . .
H6B H 0.7605 0.5526 0.7017 0.057 Uiso 1 1 calc R . .
H6C H 0.8762 0.5759 0.7872 0.057 Uiso 1 1 calc R . .
C7 C 0.6368(4) 0.6206(3) 0.5461(3) 0.0487(12) Uani 1 1 d . . .
H7A H 0.5790 0.5990 0.4832 0.058 Uiso 1 1 calc R . .
H7B H 0.6703 0.5696 0.5530 0.058 Uiso 1 1 calc R . .
C8 C 0.5846(3) 0.6453(3) 0.6112(4) 0.0553(14) Uani 1 1 d . . .
H8A H 0.5421 0.6899 0.5984 0.066 Uiso 1 1 calc R . .
H8B H 0.5315 0.5888 0.6038 0.066 Uiso 1 1 calc R . .
C9 C 0.6248(4) 0.7167(3) 0.7681(4) 0.0568(13) Uani 1 1 d . . .
H9A H 0.5875 0.7636 0.7557 0.085 Uiso 1 1 calc R . .
H9B H 0.6851 0.7438 0.8295 0.085 Uiso 1 1 calc R . .
H9C H 0.5703 0.6637 0.7635 0.085 Uiso 1 1 calc R . .
C10 C 0.6444(3) 1.0417(2) 0.7674(2) 0.0245(7) Uani 1 1 d . . .
C11 C 0.6272(3) 1.1262(2) 0.8085(3) 0.0311(8) Uani 1 1 d . . .
H11 H 0.6857 1.1822 0.8330 0.037 Uiso 1 1 calc R . .
C12 C 0.5260(3) 1.1292(3) 0.8137(3) 0.0362(9) Uani 1 1 d . . .
H12 H 0.5159 1.1870 0.8425 0.043 Uiso 1 1 calc R . .
C13 C 0.4395(3) 1.0488(3) 0.7773(3) 0.0366(9) Uani 1 1 d . . .
H13 H 0.3708 1.0510 0.7824 0.044 Uiso 1 1 calc R . .
C14 C 0.4534(3) 0.9644(3) 0.7333(3) 0.0357(9) Uani 1 1 d . . .
H14 H 0.3931 0.9093 0.7062 0.043 Uiso 1 1 calc R . .
C15 C 0.5544(3) 0.9607(2) 0.7290(3) 0.0306(8) Uani 1 1 d . . .
H15 H 0.5634 0.9027 0.6996 0.037 Uiso 1 1 calc R . .
C20 C 0.8431(3) 1.1213(2) 0.7923(2) 0.0261(7) Uani 1 1 d . . .
C21 C 0.9484(3) 1.1459(2) 0.8629(3) 0.0308(8) Uani 1 1 d . . .
H21 H 0.9631 1.1106 0.9005 0.037 Uiso 1 1 calc R . .
C22 C 1.0322(3) 1.2218(3) 0.8785(3) 0.0407(10) Uani 1 1 d . . .
H22 H 1.1039 1.2384 0.9269 0.049 Uiso 1 1 calc R . .
C23 C 1.0115(4) 1.2730(3) 0.8242(3) 0.0461(11) Uani 1 1 d . . .
H23 H 1.0695 1.3240 0.8345 0.055 Uiso 1 1 calc R . .
C24 C 0.9069(4) 1.2505(3) 0.7547(3) 0.0455(11) Uani 1 1 d . . .
H24 H 0.8931 1.2861 0.7173 0.055 Uiso 1 1 calc R . .
C25 C 0.8216(3) 1.1757(2) 0.7396(3) 0.0353(9) Uani 1 1 d . . .
H25 H 0.7488 1.1617 0.6935 0.042 Uiso 1 1 calc R . .
C30 C 1.1238(3) 0.8898(2) 0.8617(2) 0.0257(7) Uani 1 1 d . . .
H30 H 1.1228 0.8426 0.8905 0.031 Uiso 1 1 calc R . .
C31 C 1.0944(3) 0.9698(2) 0.9184(2) 0.0282(7) Uani 1 1 d . . .
H31A H 1.1009 1.0221 0.8973 0.034 Uiso 1 1 calc R . .
H31B H 1.0160 0.9487 0.9104 0.034 Uiso 1 1 calc R . .
C32 C 1.1729(3) 1.0022(3) 1.0181(3) 0.0378(9) Uani 1 1 d . . .
H32A H 1.1540 1.0545 1.0538 0.045 Uiso 1 1 calc R . .
H32B H 1.1626 0.9509 1.0399 0.045 Uiso 1 1 calc R . .
C33 C 1.2942(3) 1.0331(3) 1.0333(3) 0.0421(10) Uani 1 1 d . . .
H33A H 1.3433 1.0497 1.0981 0.051 Uiso 1 1 calc R . .
H33B H 1.3067 1.0892 1.0184 0.051 Uiso 1 1 calc R . .
C34 C 1.3255(3) 0.9576(3) 0.9753(3) 0.0422(10) Uani 1 1 d . . .
H34A H 1.3245 0.9054 0.9968 0.051 Uiso 1 1 calc R . .
H34B H 1.4027 0.9823 0.9824 0.051 Uiso 1 1 calc R . .
C35 C 1.2454(3) 0.9213(3) 0.8743(3) 0.0339(8) Uani 1 1 d . . .
H35A H 1.2538 0.9709 0.8501 0.041 Uiso 1 1 calc R . .
H35B H 1.2648 0.8684 0.8399 0.041 Uiso 1 1 calc R . .
C40 C 1.0361(3) 0.8968(2) 0.6738(2) 0.0239(7) Uani 1 1 d . . .
H40 H 0.9658 0.8707 0.6166 0.029 Uiso 1 1 calc R . .
C41 C 1.0431(3) 0.9996(2) 0.7176(2) 0.0250(7) Uani 1 1 d . . .
H41A H 0.9800 1.0039 0.7355 0.030 Uiso 1 1 calc R . .
H41B H 1.1139 1.0305 0.7730 0.030 Uiso 1 1 calc R . .
C42 C 1.0387(3) 1.0488(2) 0.6514(3) 0.0291(8) Uani 1 1 d . . .
H42A H 0.9651 1.0215 0.5986 0.035 Uiso 1 1 calc R . .
H42B H 1.0467 1.1153 0.6816 0.035 Uiso 1 1 calc R . .
C43 C 1.1312(3) 1.0399(2) 0.6188(3) 0.0343(8) Uani 1 1 d . . .
H43A H 1.2047 1.0748 0.6704 0.041 Uiso 1 1 calc R . .
H43B H 1.1222 1.0677 0.5723 0.041 Uiso 1 1 calc R . .
C44 C 1.1293(3) 0.9391(3) 0.5790(3) 0.0355(8) Uani 1 1 d . . .
H44A H 1.1948 0.9369 0.5638 0.043 Uiso 1 1 calc R . .
H44B H 1.0608 0.9066 0.5219 0.043 Uiso 1 1 calc R . .
C45 C 1.1319(3) 0.8883(2) 0.6436(3) 0.0300(8) Uani 1 1 d . . .
H45A H 1.2047 0.9152 0.6974 0.036 Uiso 1 1 calc R . .
H45B H 1.1242 0.8219 0.6128 0.036 Uiso 1 1 calc R . .
C50 C 0.8166(4) 0.6810(3) 0.4888(3) 0.0499(12) Uani 1 1 d . . .
H50 H 0.8957 0.7216 0.5225 0.060 Uiso 1 1 calc R . .
C51 C 0.8257(4) 0.5815(3) 0.4806(3) 0.0495(11) Uani 1 1 d . . .
H51A H 0.7514 0.5354 0.4426 0.059 Uiso 1 1 calc R . .
H51B H 0.8538 0.5775 0.5414 0.059 Uiso 1 1 calc R . .
C52 C 0.9104(5) 0.5615(3) 0.4354(4) 0.0616(14) Uani 1 1 d . . .
H52A H 0.9855 0.6052 0.4763 0.074 Uiso 1 1 calc R . .
H52B H 0.9162 0.4977 0.4274 0.074 Uiso 1 1 calc R . .
C53 C 0.8743(4) 0.5713(3) 0.3470(3) 0.0524(12) Uani 1 1 d . . .
H53A H 0.8038 0.5223 0.3036 0.063 Uiso 1 1 calc R . .
H53B H 0.9320 0.5628 0.3231 0.063 Uiso 1 1 calc R . .
C54 C 0.8562(4) 0.6655(3) 0.3542(3) 0.0506(11) Uani 1 1 d . . .
H54A H 0.9294 0.7134 0.3902 0.061 Uiso 1 1 calc R . .
H54B H 0.8264 0.6674 0.2927 0.061 Uiso 1 1 calc R . .
C55 C 0.7774(5) 0.6895(3) 0.3972(3) 0.0561(12) Uani 1 1 d . . .
H55A H 0.7011 0.6471 0.3576 0.067 Uiso 1 1 calc R . .
H55B H 0.7744 0.7538 0.4043 0.067 Uiso 1 1 calc R . .
C60 C 0.6663(3) 0.8029(2) 0.5327(2) 0.0268(7) Uani 1 1 d . . .
H60 H 0.6320 0.8212 0.5768 0.032 Uiso 1 1 calc R . .
C61 C 0.7436(3) 0.8937(2) 0.5454(2) 0.0274(7) Uani 1 1 d . . .
H61A H 0.8039 0.9206 0.6076 0.033 Uiso 1 1 calc R . .
H61B H 0.7788 0.8808 0.5020 0.033 Uiso 1 1 calc R . .
C62 C 0.6776(3) 0.9633(2) 0.5299(3) 0.0332(8) Uani 1 1 d . . .
H62A H 0.6474 0.9799 0.5764 0.040 Uiso 1 1 calc R . .
H62B H 0.7282 1.0206 0.5364 0.040 Uiso 1 1 calc R . .
C63 C 0.5817(4) 0.9232(3) 0.4361(3) 0.0420(10) Uani 1 1 d . . .
H63A H 0.6120 0.9108 0.3894 0.050 Uiso 1 1 calc R . .
H63B H 0.5388 0.9687 0.4282 0.050 Uiso 1 1 calc R . .
C64 C 0.5045(3) 0.8335(3) 0.4238(3) 0.0441(10) Uani 1 1 d . . .
H64A H 0.4438 0.8073 0.3618 0.053 Uiso 1 1 calc R . .
H64B H 0.4698 0.8472 0.4674 0.053 Uiso 1 1 calc R . .
C65 C 0.5676(3) 0.7617(2) 0.4385(3) 0.0359(9) Uani 1 1 d . . .
H65A H 0.5959 0.7429 0.3910 0.043 Uiso 1 1 calc R . .
H65B H 0.5160 0.7059 0.4336 0.043 Uiso 1 1 calc R . .
C70 C 0.7288(3) 1.3832(2) 1.0797(3) 0.0322(8) Uani 1 1 d . . .
C71 C 0.8058(4) 1.4661(3) 1.1021(3) 0.0444(10) Uani 1 1 d . . .
H71 H 0.7961 1.5234 1.1325 0.053 Uiso 1 1 calc R . .
C72 C 0.8972(4) 1.4656(3) 1.0802(4) 0.0524(12) Uani 1 1 d . . .
H72 H 0.9495 1.5227 1.0957 0.063 Uiso 1 1 calc R . .
C73 C 0.9131(4) 1.3832(3) 1.0361(3) 0.0458(10) Uani 1 1 d . . .
H73 H 0.9756 1.3836 1.0208 0.055 Uiso 1 1 calc R . .
C74 C 0.8373(3) 1.3002(3) 1.0145(3) 0.0434(10) Uani 1 1 d . . .
H74 H 0.8477 1.2429 0.9847 0.052 Uiso 1 1 calc R . .
C75 C 0.7463(3) 1.3009(3) 1.0363(3) 0.0399(10) Uani 1 1 d . . .
H75 H 0.6945 1.2436 1.0212 0.048 Uiso 1 1 calc R . .
C76 C 0.6268(3) 1.3801(2) 1.1033(3) 0.0348(9) Uani 1 1 d . . .
C77 C 0.6380(4) 1.3336(3) 1.1698(3) 0.0423(10) Uani 1 1 d . . .
C78 C 0.6487(4) 1.3029(4) 1.2264(4) 0.0576(13) Uani 1 1 d . . .
H78 H 0.6574 1.2779 1.2723 0.069 Uiso 1 1 calc R . .
C80 C 0.5173(3) 1.3311(2) 1.0173(3) 0.0351(9) Uani 1 1 d . . .
C81 C 0.4927(3) 1.3714(3) 0.9530(3) 0.0420(10) Uani 1 1 d . . .
H81 H 0.5442 1.4263 0.9623 0.050 Uiso 1 1 calc R . .
C82 C 0.3932(4) 1.3323(3) 0.8750(3) 0.0486(11) Uani 1 1 d . . .
H82 H 0.3772 1.3606 0.8313 0.058 Uiso 1 1 calc R . .
C83 C 0.3180(3) 1.2528(3) 0.8610(3) 0.0441(10) Uani 1 1 d . . .
H83 H 0.2497 1.2264 0.8079 0.053 Uiso 1 1 calc R . .
C84 C 0.3424(4) 1.2120(3) 0.9241(3) 0.0462(11) Uani 1 1 d . . .
H84 H 0.2918 1.1557 0.9132 0.055 Uiso 1 1 calc R . .
C85 C 0.44153(18) 1.25225(13) 1.00522(15) 0.0395(10) Uani 1 1 d . . .
H85 H 0.4558 1.2258 1.0504 0.047 Uiso 1 1 calc R . .
C102 C 0.31646(18) 0.59323(13) 0.19368(15) 0.0813(19) Uani 1 1 d R . .
H10A H 0.3698 0.6361 0.2546 0.122 Uiso 1 1 calc R . .
H10B H 0.2446 0.5695 0.1950 0.122 Uiso 1 1 calc R . .
H10C H 0.3056 0.6260 0.1515 0.122 Uiso 1 1 calc R . .
O100 O 0.46189(18) 0.51833(13) 0.20352(15) 0.0704(10) Uani 1 1 d R . .
C100 C 0.28549(18) 0.42773(13) 0.08322(15) 0.0643(14) Uani 1 1 d R . .
H10D H 0.3293 0.3896 0.0612 0.097 Uiso 1 1 calc R . .
H10E H 0.2399 0.4457 0.0348 0.097 Uiso 1 1 calc R . .
H10F H 0.2365 0.3920 0.1013 0.097 Uiso 1 1 calc R . .
C101 C 0.36229(18) 0.51213(13) 0.16222(15) 0.0512(11) Uani 1 1 d R . .

loop_
_atom_site_aniso_label
_atom_site_aniso_U_11
_atom_site_aniso_U_22
_atom_site_aniso_U_33
_atom_site_aniso_U_23
_atom_site_aniso_U_13
_atom_site_aniso_U_12
Ru 0.02138(14) 0.02321(12) 0.02368(15) 0.01114(10) 0.00929(11) 0.00731(9)
Cl1 0.0371(5) 0.0335(4) 0.0256(4) 0.0149(3) 0.0149(4) 0.0106(3)
O1 0.0311(13) 0.0209(10) 0.0305(13) 0.0115(9) 0.0116(11) 0.0101(9)
O2 0.0204(12) 0.0388(13) 0.0512(17) 0.0239(12) 0.0142(12) 0.0046(10)
O3 0.0388(16) 0.0344(13) 0.0473(17) 0.0072(12) 0.0146(14) 0.0100(11)
P1 0.0192(4) 0.0246(4) 0.0221(4) 0.0100(3) 0.0092(4) 0.0077(3)
P2 0.0270(5) 0.0256(4) 0.0238(5) 0.0094(3) 0.0041(4) 0.0066(3)
P3 0.0428(6) 0.0540(6) 0.0462(7) 0.0051(5) 0.0183(5) 0.0170(5)
F1 0.069(4) 0.060(3) 0.058(5) 0.004(3) -0.004(3) -0.005(3)
F2 0.073(5) 0.088(4) 0.047(3) 0.014(3) 0.025(3) 0.010(3)
F3 0.053(3) 0.083(4) 0.093(4) -0.014(4) 0.039(3) -0.007(3)
F4 0.095(4) 0.062(3) 0.123(6) 0.045(4) 0.068(4) 0.037(3)
F5 0.083(5) 0.068(4) 0.089(5) 0.030(3) 0.023(4) 0.031(3)
F6 0.125(6) 0.101(7) 0.057(4) 0.023(4) 0.054(4) 0.044(5)
F1^ 0.058(3) 0.059(5) 0.069(7) -0.001(6) -0.006(4) 0.026(3)
F2^ 0.059(5) 0.091(5) 0.063(5) 0.008(4) 0.037(4) 0.008(4)
F3^ 0.040(3) 0.077(5) 0.071(4) 0.014(5) 0.016(3) 0.013(3)
F4^ 0.064(4) 0.062(3) 0.076(5) 0.009(4) 0.016(4) 0.030(3)
F5^ 0.069(5) 0.075(4) 0.073(4) 0.024(4) 0.010(4) 0.034(3)
F6^ 0.106(7) 0.067(7) 0.058(4) 0.012(4) 0.043(4) 0.040(6)
C1 0.0164(15) 0.0359(17) 0.0170(16) 0.0110(13) 0.0064(13) 0.0020(13)
C2 0.0246(16) 0.0259(15) 0.0213(17) 0.0077(12) 0.0092(14) 0.0091(13)
C3 0.0263(17) 0.0258(15) 0.0218(17) 0.0097(12) 0.0100(14) 0.0101(13)
C4 0.0296(18) 0.0316(16) 0.0281(19) 0.0109(14) 0.0129(16) 0.0134(14)
C5 0.0326(19) 0.0290(16) 0.035(2) 0.0140(14) 0.0147(17) 0.0159(14)
C6 0.043(2) 0.0291(17) 0.042(2) 0.0182(16) 0.0149(19) 0.0064(15)
C7 0.042(2) 0.041(2) 0.044(2) 0.0230(18) -0.003(2) -0.0031(18)
C8 0.026(2) 0.054(2) 0.080(4) 0.044(2) 0.005(2) -0.0010(18)
C9 0.051(3) 0.062(3) 0.091(4) 0.046(3) 0.049(3) 0.025(2)
C10 0.0235(16) 0.0303(16) 0.0222(17) 0.0122(13) 0.0085(14) 0.0116(13)
C11 0.0299(18) 0.0297(16) 0.032(2) 0.0088(14) 0.0124(16) 0.0116(14)
C12 0.034(2) 0.0383(19) 0.035(2) 0.0077(15) 0.0137(17) 0.0174(16)
C13 0.0272(19) 0.048(2) 0.038(2) 0.0176(17) 0.0150(17) 0.0159(16)
C14 0.0245(18) 0.0401(19) 0.041(2) 0.0174(16) 0.0104(17) 0.0065(15)
C15 0.0283(18) 0.0279(16) 0.036(2) 0.0124(14) 0.0125(16) 0.0086(13)
C20 0.0268(17) 0.0230(15) 0.0314(19) 0.0086(13) 0.0156(15) 0.0089(13)
C21 0.0265(18) 0.0308(16) 0.033(2) 0.0094(14) 0.0118(16) 0.0093(14)
C22 0.032(2) 0.0382(19) 0.044(2) 0.0054(17) 0.0166(19) 0.0063(16)
C23 0.044(2) 0.0302(18) 0.061(3) 0.0106(18) 0.028(2) 0.0011(17)
C24 0.055(3) 0.0345(19) 0.058(3) 0.0248(19) 0.030(2) 0.0116(18)
C25 0.038(2) 0.0355(18) 0.037(2) 0.0184(16) 0.0162(18) 0.0131(15)
C30 0.0236(16) 0.0287(15) 0.0256(18) 0.0116(13) 0.0098(15) 0.0081(13)
C31 0.0303(18) 0.0293(16) 0.0239(18) 0.0087(13) 0.0122(15) 0.0058(13)
C32 0.044(2) 0.0365(18) 0.0236(19) 0.0085(15) 0.0108(18) 0.0005(16)
C33 0.042(2) 0.042(2) 0.025(2) 0.0121(16) 0.0013(18) -0.0024(17)
C34 0.0243(19) 0.053(2) 0.041(2) 0.0228(19) 0.0035(18) 0.0034(16)
C35 0.0240(18) 0.0406(19) 0.035(2) 0.0151(16) 0.0089(16) 0.0086(14)
C40 0.0199(15) 0.0290(15) 0.0231(17) 0.0098(13) 0.0091(14) 0.0070(12)
C41 0.0246(17) 0.0296(16) 0.0230(17) 0.0109(13) 0.0113(14) 0.0074(13)
C42 0.0300(18) 0.0285(16) 0.0304(19) 0.0147(14) 0.0114(16) 0.0081(13)
C43 0.035(2) 0.0395(19) 0.034(2) 0.0202(16) 0.0168(18) 0.0070(15)
C44 0.037(2) 0.046(2) 0.035(2) 0.0193(17) 0.0232(18) 0.0137(16)
C45 0.0298(18) 0.0366(17) 0.031(2) 0.0142(15) 0.0183(16) 0.0120(14)
C50 0.062(3) 0.046(2) 0.034(2) 0.0062(18) 0.010(2) 0.033(2)
C51 0.066(3) 0.042(2) 0.039(2) 0.0110(18) 0.017(2) 0.027(2)
C52 0.072(3) 0.060(3) 0.054(3) 0.017(2) 0.025(3) 0.033(3)
C53 0.049(3) 0.056(2) 0.039(2) 0.002(2) 0.014(2) 0.020(2)
C54 0.060(3) 0.060(3) 0.036(2) 0.013(2) 0.022(2) 0.033(2)
C55 0.071(3) 0.058(3) 0.051(3) 0.024(2) 0.031(3) 0.030(2)
C60 0.0247(17) 0.0305(16) 0.0260(18) 0.0123(13) 0.0100(15) 0.0076(13)
C61 0.0275(18) 0.0323(16) 0.0283(19) 0.0165(14) 0.0129(15) 0.0111(14)
C62 0.0340(19) 0.0365(18) 0.037(2) 0.0213(16) 0.0155(17) 0.0137(15)
C63 0.047(2) 0.051(2) 0.039(2) 0.0273(18) 0.016(2) 0.0263(19)
C64 0.032(2) 0.052(2) 0.042(2) 0.0216(19) 0.0037(19) 0.0164(18)
C65 0.0288(19) 0.0396(19) 0.032(2) 0.0136(16) 0.0041(17) 0.0099(15)
C70 0.0308(19) 0.0366(18) 0.0266(19) 0.0121(15) 0.0079(16) 0.0114(15)
C71 0.048(2) 0.0348(19) 0.050(3) 0.0123(18) 0.023(2) 0.0089(17)
C72 0.049(3) 0.047(2) 0.068(3) 0.024(2) 0.031(3) 0.011(2)
C73 0.040(2) 0.064(3) 0.043(2) 0.025(2) 0.021(2) 0.020(2)
C74 0.040(2) 0.046(2) 0.038(2) 0.0091(18) 0.0114(19) 0.0189(18)
C75 0.035(2) 0.0344(18) 0.042(2) 0.0093(16) 0.0092(19) 0.0117(16)
C76 0.034(2) 0.0343(18) 0.033(2) 0.0105(15) 0.0114(17) 0.0125(15)
C77 0.038(2) 0.053(2) 0.039(2) 0.0211(19) 0.0148(19) 0.0146(18)
C78 0.047(3) 0.090(3) 0.059(3) 0.045(3) 0.029(3) 0.029(2)
C80 0.0331(19) 0.0336(18) 0.036(2) 0.0105(15) 0.0124(17) 0.0121(15)
C81 0.041(2) 0.0336(18) 0.045(2) 0.0164(17) 0.009(2) 0.0073(16)
C82 0.046(2) 0.047(2) 0.043(3) 0.0180(19) 0.005(2) 0.0172(19)
C83 0.029(2) 0.044(2) 0.044(2) 0.0081(18) 0.0056(18) 0.0089(16)
C84 0.038(2) 0.043(2) 0.047(3) 0.0112(18) 0.014(2) 0.0019(17)
C85 0.036(2) 0.0352(19) 0.043(2) 0.0167(17) 0.0113(19) 0.0047(16)
C102 0.086(4) 0.066(3) 0.088(5) 0.015(3) 0.036(4) 0.038(3)
O100 0.056(2) 0.076(2) 0.076(3) 0.0194(19) 0.030(2) 0.0247(18)
C100 0.072(4) 0.057(3) 0.064(3) 0.022(2) 0.029(3) 0.016(2)
C101 0.057(3) 0.053(2) 0.060(3) 0.029(2) 0.034(3) 0.022(2)

loop_
_atom_type_symbol
_atom_type_description
_atom_type_scat_dispersion_real
_atom_type_scat_dispersion_imag
_atom_type_scat_source
C C 0.0033 0.0016 'International Tables Vol C Tables 4.2.6.8 and 6.1.1.4'
H H 0.0000 0.0000 'International Tables Vol C Tables 4.2.6.8 and 6.1.1.4'
O O 0.0106 0.0060 'International Tables Vol C Tables 4.2.6.8 and 6.1.1.4'
F F 0.0171 0.0103 'International Tables Vol C Tables 4.2.6.8 and 6.1.1.4'
P P 0.1023 0.0942 'International Tables Vol C Tables 4.2.6.8 and 6.1.1.4'
Cl Cl 0.1484 0.1585 'International Tables Vol C Tables 4.2.6.8 and 6.1.1.4'
Ru Ru -1.2594 0.8363 'International Tables Vol C Tables 4.2.6.8 and 6.1.1.4'

loop_
_geom_angle_atom_site_label_1
_geom_angle_atom_site_label_2
_geom_angle_atom_site_label_3
_geom_angle
_geom_angle_site_symmetry_1
_geom_angle_site_symmetry_3
_geom_angle_publ_flag
C1 Ru O1 177.21(12) . . ?
C1 Ru P1 93.95(10) . . ?
O1 Ru P1 83.35(7) . . ?
C1 Ru O2 93.67(12) . . ?
O1 Ru O2 89.03(9) . . ?
P1 Ru O2 172.36(7) . . ?
C1 Ru P2 91.75(11) . . ?
O1 Ru P2 88.00(7) . . ?
P1 Ru P2 99.54(5) . . ?
O2 Ru P2 79.76(9) . . ?
C1 Ru Cl1 98.33(11) . . ?
O1 Ru Cl1 82.56(7) . . ?
P1 Ru Cl1 93.19(5) . . ?
O2 Ru Cl1 86.17(8) . . ?
P2 Ru Cl1 163.18(3) . . ?
C5 O1 C6 110.4(3) . . ?
C5 O1 Ru 113.53(18) . . ?
C6 O1 Ru 120.3(2) . . ?
C9 O2 C8 112.1(3) . . ?
C9 O2 Ru 120.9(3) . . ?
C8 O2 Ru 116.9(3) . . ?
C4 P1 C40 105.85(16) . . ?
C4 P1 C30 103.27(16) . . ?
C40 P1 C30 109.45(15) . . ?
C4 P1 Ru 101.16(12) . . ?
C40 P1 Ru 118.96(11) . . ?
C30 P1 Ru 115.95(12) . . ?
C7 P2 C60 104.27(18) . . ?
C7 P2 C50 106.7(2) . . ?
C60 P2 C50 110.02(18) . . ?
C7 P2 Ru 98.68(16) . . ?
C60 P2 Ru 114.07(12) . . ?
C50 P2 Ru 120.77(14) . . ?
F3^ P3 F2^ 94.5(9) . . ?
F3^ P3 F5^ 67.8(6) . . ?
F2^ P3 F5^ 106.8(8) . . ?
F3^ P3 F1 164.3(7) . . ?
F2^ P3 F1 81.6(9) . . ?
F5^ P3 F1 98.7(7) . . ?
F3^ P3 F4^ 102.5(7) . . ?
F2^ P3 F4^ 65.1(8) . . ?
F5^ P3 F4^ 167.5(7) . . ?
F1 P3 F4^ 89.7(7) . . ?
F3^ P3 F6 88.4(9) . . ?
F2^ P3 F6 166.2(7) . . ?
F5^ P3 F6 86.7(8) . . ?
F1 P3 F6 99.1(8) . . ?
F4^ P3 F6 101.1(7) . . ?
F3^ P3 F4 100.6(6) . . ?
F2^ P3 F4 87.1(6) . . ?
F5^ P3 F4 162.1(6) . . ?
F1 P3 F4 94.4(7) . . ?
F4^ P3 F4 22.0(6) . . ?
F6 P3 F4 79.1(6) . . ?
F3^ P3 F6^ 97.9(10) . . ?
F2^ P3 F6^ 167.7(9) . . ?
F5^ P3 F6^ 77.9(10) . . ?
F1 P3 F6^ 86.5(8) . . ?
F4^ P3 F6^ 112.0(9) . . ?
F6 P3 F6^ 16.6(8) . . ?
F4 P3 F6^ 90.8(7) . . ?
F3^ P3 F5 88.0(5) . . ?
F2^ P3 F5 96.9(7) . . ?
F5^ P3 F5 22.3(5) . . ?
F1 P3 F5 77.4(6) . . ?
F4^ P3 F5 159.5(6) . . ?
F6 P3 F5 96.7(6) . . ?
F4 P3 F5 170.2(5) . . ?
F6^ P3 F5 83.4(7) . . ?
F3^ P3 F3 20.2(6) . . ?
F2^ P3 F3 94.5(7) . . ?
F5^ P3 F3 87.1(5) . . ?
F1 P3 F3 173.7(7) . . ?
F4^ P3 F3 84.2(6) . . ?
F6 P3 F3 83.6(6) . . ?
F4 P3 F3 80.5(5) . . ?
F6^ P3 F3 97.1(8) . . ?
F5 P3 F3 108.0(4) . . ?
F3^ P3 F2 82.0(8) . . ?
F2^ P3 F2 20.1(6) . . ?
F5^ P3 F2 87.5(7) . . ?
F1 P3 F2 89.8(6) . . ?
F4^ P3 F2 83.3(5) . . ?
F6 P3 F2 170.1(6) . . ?
F4 P3 F2 104.8(4) . . ?
F6^ P3 F2 164.2(7) . . ?
F5 P3 F2 80.9(5) . . ?
F3 P3 F2 88.1(6) . . ?
F3^ P3 F1^ 173.9(9) . . ?
F2^ P3 F1^ 89.9(9) . . ?
F5^ P3 F1^ 106.9(8) . . ?
F1 P3 F1^ 13.8(13) . . ?
F4^ P3 F1^ 83.2(8) . . ?
F6 P3 F1^ 88.4(9) . . ?
F4 P3 F1^ 83.8(8) . . ?
F6^ P3 F1^ 77.8(12) . . ?
F5 P3 F1^ 87.2(7) . . ?
F3 P3 F1^ 163.5(9) . . ?
F2 P3 F1^ 101.0(10) . . ?
P3 F2^ F4^ 59.0(6) . . ?
P3 F3^ F5^ 56.8(5) . . ?
P3 F4^ F2^ 55.9(7) . . ?
P3 F5^ F3^ 55.4(6) . . ?
C2 C1 Ru 178.7(3) . . ?
C1 C2 C3 176.7(4) . . ?
C2 C3 C10 121.0(3) . . ?
C2 C3 C20 118.4(3) . . ?
C10 C3 C20 120.7(3) . . ?
C5 C4 P1 110.0(3) . . ?
O1 C5 C4 109.5(3) . . ?
C8 C7 P2 109.8(3) . . ?
O2 C8 C7 110.3(3) . . ?
C11 C10 C15 117.9(3) . . ?
C11 C10 C3 120.9(3) . . ?
C15 C10 C3 120.9(3) . . ?
C12 C11 C10 120.8(3) . . ?
C13 C12 C11 120.4(3) . . ?
C12 C13 C14 119.8(4) . . ?
C15 C14 C13 120.1(3) . . ?
C14 C15 C10 120.9(3) . . ?
C21 C20 C25 119.1(3) . . ?
C21 C20 C3 120.0(3) . . ?
C25 C20 C3 120.8(3) . . ?
C22 C21 C20 120.3(4) . . ?
C23 C22 C21 120.2(4) . . ?
C22 C23 C24 120.4(4) . . ?
C23 C24 C25 119.9(4) . . ?
C24 C25 C20 120.0(4) . . ?
C35 C30 C31 110.1(3) . . ?
C35 C30 P1 116.4(3) . . ?
C31 C30 P1 114.0(2) . . ?
C32 C31 C30 110.1(3) . . ?
C33 C32 C31 111.4(3) . . ?
C32 C33 C34 111.5(3) . . ?
C33 C34 C35 112.4(3) . . ?
C30 C35 C34 110.4(3) . . ?
C45 C40 C41 110.5(3) . . ?
C45 C40 P1 116.1(2) . . ?
C41 C40 P1 112.5(2) . . ?
C42 C41 C40 110.5(3) . . ?
C43 C42 C41 111.2(3) . . ?
C42 C43 C44 111.8(3) . . ?
C43 C44 C45 112.7(3) . . ?
C44 C45 C40 110.1(3) . . ?
C55 C50 C51 111.2(3) . . ?
C55 C50 P2 120.2(3) . . ?
C51 C50 P2 109.8(3) . . ?
C50 C51 C52 107.2(4) . . ?
C53 C52 C51 111.9(4) . . ?
C52 C53 C54 111.4(4) . . ?
C55 C54 C53 114.1(4) . . ?
C54 C55 C50 109.9(4) . . ?
C61 C60 C65 111.1(3) . . ?
C61 C60 P2 112.5(2) . . ?
C65 C60 P2 116.4(2) . . ?
C62 C61 C60 110.6(3) . . ?
C63 C62 C61 111.0(3) . . ?
C62 C63 C64 110.2(3) . . ?
C63 C64 C65 111.8(3) . . ?
C64 C65 C60 110.1(3) . . ?
C75 C70 C71 118.5(4) . . ?
C75 C70 C76 119.5(3) . . ?
C71 C70 C76 122.1(3) . . ?
C72 C71 C70 120.1(4) . . ?
C73 C72 C71 121.0(4) . . ?
C72 C73 C74 119.3(4) . . ?
C75 C74 C73 119.7(4) . . ?
C74 C75 C70 121.5(4) . . ?
O3 C76 C77 108.4(3) . . ?
O3 C76 C80 108.6(3) . . ?
C77 C76 C80 111.9(3) . . ?
O3 C76 C70 108.1(3) . . ?
C77 C76 C70 109.0(3) . . ?
C80 C76 C70 110.8(3) . . ?
C78 C77 C76 175.5(5) . . ?
C81 C80 C85 120.0(3) . . ?
C81 C80 C76 117.6(3) . . ?
C85 C80 C76 122.3(3) . . ?
C80 C81 C82 120.6(4) . . ?
C83 C82 C81 120.2(4) . . ?
C84 C83 C82 119.5(4) . . ?
C83 C84 C85 121.1(3) . . ?
C80 C85 C84 118.5(3) . . ?
O100 C101 C100 121.7 . . ?
O100 C101 C102 119.4 . . ?
C100 C101 C102 118.9 . . ?

loop_
_geom_bond_atom_site_label_1
_geom_bond_atom_site_label_2
_geom_bond_distance
_geom_bond_site_symmetry_2
_geom_bond_publ_flag
Ru C1 1.840(3) . ?
Ru O1 2.241(2) . ?
Ru P1 2.2612(11) . ?
Ru O2 2.277(3) . ?
Ru P2 2.3613(14) . ?
Ru Cl1 2.4159(11) . ?
O1 C5 1.445(4) . ?
O1 C6 1.449(4) . ?
O2 C9 1.417(6) . ?
O2 C8 1.460(5) . ?
O3 C76 1.426(4) . ?
P1 C4 1.848(3) . ?
P1 C40 1.853(4) . ?
P1 C30 1.855(4) . ?
P2 C7 1.828(4) . ?
P2 C60 1.864(3) . ?
P2 C50 1.908(5) . ?
P3 F3^ 1.503(12) . ?
P3 F2^ 1.511(14) . ?
P3 F5^ 1.527(12) . ?
P3 F1 1.559(13) . ?
P3 F4^ 1.565(13) . ?
P3 F6 1.584(13) . ?
P3 F4 1.592(9) . ?
P3 F6^ 1.614(17) . ?
P3 F5 1.629(8) . ?
P3 F3 1.631(8) . ?
P3 F2 1.649(9) . ?
P3 F1^ 1.660(18) . ?
F2^ F4^ 1.66(2) . ?
F3^ F5^ 1.689(17) . ?
C1 C2 1.273(4) . ?
C2 C3 1.357(4) . ?
C3 C10 1.467(5) . ?
C3 C20 1.491(5) . ?
C4 C5 1.518(5) . ?
C7 C8 1.487(7) . ?
C10 C11 1.399(5) . ?
C10 C15 1.407(5) . ?
C11 C12 1.384(5) . ?
C12 C13 1.379(5) . ?
C13 C14 1.391(5) . ?
C14 C15 1.376(5) . ?
C20 C21 1.392(5) . ?
C20 C25 1.396(5) . ?
C21 C22 1.391(5) . ?
C22 C23 1.375(6) . ?
C23 C24 1.382(6) . ?
C24 C25 1.396(5) . ?
C30 C35 1.533(5) . ?
C30 C31 1.535(5) . ?
C31 C32 1.521(5) . ?
C32 C33 1.515(6) . ?
C33 C34 1.515(6) . ?
C34 C35 1.536(5) . ?
C40 C45 1.536(5) . ?
C40 C41 1.540(4) . ?
C41 C42 1.527(5) . ?
C42 C43 1.518(5) . ?
C43 C44 1.520(5) . ?
C44 C45 1.526(5) . ?
C50 C55 1.509(7) . ?
C50 C51 1.555(5) . ?
C51 C52 1.585(7) . ?
C52 C53 1.468(7) . ?
C53 C54 1.511(6) . ?
C54 C55 1.500(7) . ?
C60 C61 1.534(5) . ?
C60 C65 1.539(5) . ?
C61 C62 1.526(5) . ?
C62 C63 1.519(5) . ?
C63 C64 1.523(6) . ?
C64 C65 1.529(5) . ?
C70 C75 1.386(5) . ?
C70 C71 1.386(5) . ?
C70 C76 1.537(6) . ?
C71 C72 1.386(6) . ?
C72 C73 1.379(6) . ?
C73 C74 1.383(6) . ?
C74 C75 1.381(6) . ?
C76 C77 1.491(6) . ?
C76 C80 1.536(5) . ?
C77 C78 1.169(6) . ?
C80 C81 1.382(6) . ?
C80 C85 1.384(4) . ?
C81 C82 1.390(6) . ?
C82 C83 1.376(6) . ?
C83 C84 1.373(6) . ?
C84 C85 1.414(5) . ?
C102 C101 1.5296 . ?
O100 C101 1.2348 . ?
C100 C101 1.4796 . ?

loop_
_geom_torsion_atom_site_label_1
_geom_torsion_atom_site_label_2
_geom_torsion_atom_site_label_3
_geom_torsion_atom_site_label_4
_geom_torsion
_geom_torsion_site_symmetry_1
_geom_torsion_site_symmetry_2
_geom_torsion_site_symmetry_3
_geom_torsion_site_symmetry_4
_geom_torsion_publ_flag
C1 Ru O1 C5 32(3) . . . . ?
P1 Ru O1 C5 17.1(2) . . . . ?
O2 Ru O1 C5 -163.3(2) . . . . ?
P2 Ru O1 C5 116.9(2) . . . . ?
Cl1 Ru O1 C5 -77.0(2) . . . . ?
C1 Ru O1 C6 166(2) . . . . ?
P1 Ru O1 C6 151.1(2) . . . . ?
O2 Ru O1 C6 -29.3(2) . . . . ?
P2 Ru O1 C6 -109.1(2) . . . . ?
Cl1 Ru O1 C6 56.9(2) . . . . ?
C1 Ru O2 C9 -51.0(3) . . . . ?
O1 Ru O2 C9 129.7(3) . . . . ?
P1 Ru O2 C9 132.5(6) . . . . ?
P2 Ru O2 C9 -142.1(3) . . . . ?
Cl1 Ru O2 C9 47.1(3) . . . . ?
C1 Ru O2 C8 91.7(3) . . . . ?
O1 Ru O2 C8 -87.6(3) . . . . ?
P1 Ru O2 C8 -84.8(6) . . . . ?
P2 Ru O2 C8 0.6(2) . . . . ?
Cl1 Ru O2 C8 -170.2(3) . . . . ?
C1 Ru P1 C4 -169.50(16) . . . . ?
O1 Ru P1 C4 9.78(14) . . . . ?
O2 Ru P1 C4 7.0(6) . . . . ?
P2 Ru P1 C4 -77.06(13) . . . . ?
Cl1 Ru P1 C4 91.91(13) . . . . ?
C1 Ru P1 C40 -54.20(16) . . . . ?
O1 Ru P1 C40 125.09(14) . . . . ?
O2 Ru P1 C40 122.3(6) . . . . ?
P2 Ru P1 C40 38.25(12) . . . . ?
Cl1 Ru P1 C40 -152.79(12) . . . . ?
C1 Ru P1 C30 79.62(16) . . . . ?
O1 Ru P1 C30 -101.09(13) . . . . ?
O2 Ru P1 C30 -103.9(6) . . . . ?
P2 Ru P1 C30 172.07(11) . . . . ?
Cl1 Ru P1 C30 -18.96(12) . . . . ?
C1 Ru P2 C7 -117.02(19) . . . . ?
O1 Ru P2 C7 65.76(18) . . . . ?
P1 Ru P2 C7 148.67(17) . . . . ?
O2 Ru P2 C7 -23.61(18) . . . . ?
Cl1 Ru P2 C7 10.0(2) . . . . ?
C1 Ru P2 C60 -7.08(16) . . . . ?
O1 Ru P2 C60 175.71(14) . . . . ?
P1 Ru P2 C60 -101.38(13) . . . . ?
O2 Ru P2 C60 86.34(14) . . . . ?
Cl1 Ru P2 C60 119.97(16) . . . . ?
C1 Ru P2 C50 127.54(19) . . . . ?
O1 Ru P2 C50 -49.68(18) . . . . ?
P1 Ru P2 C50 33.23(17) . . . . ?
O2 Ru P2 C50 -139.05(18) . . . . ?
Cl1 Ru P2 C50 -105.4(2) . . . . ?
F3^ P3 F2^ F4^ -101.7(7) . . . . ?
F5^ P3 F2^ F4^ -169.8(7) . . . . ?
F1 P3 F2^ F4^ 93.6(8) . . . . ?
F6 P3 F2^ F4^ 0(3) . . . . ?
F4 P3 F2^ F4^ -1.2(9) . . . . ?
F6^ P3 F2^ F4^ 79(4) . . . . ?
F5 P3 F2^ F4^ 169.7(6) . . . . ?
F3 P3 F2^ F4^ -81.5(7) . . . . ?
F2 P3 F2^ F4^ -153(3) . . . . ?
F1^ P3 F2^ F4^ 82.6(10) . . . . ?
F2^ P3 F3^ F5^ -106.4(10) . . . . ?
F1 P3 F3^ F5^ -32(4) . . . . ?
F4^ P3 F3^ F5^ -171.8(9) . . . . ?
F6 P3 F3^ F5^ 87.1(8) . . . . ?
F4 P3 F3^ F5^ 165.8(8) . . . . ?
F6^ P3 F3^ F5^ 73.5(11) . . . . ?
F5 P3 F3^ F5^ -9.6(10) . . . . ?
F3 P3 F3^ F5^ 163(4) . . . . ?
F2 P3 F3^ F5^ -90.6(8) . . . . ?
F1^ P3 F3^ F5^ 29(11) . . . . ?
F3^ P3 F4^ F2^ 89.2(10) . . . . ?
F5^ P3 F4^ F2^ 52(4) . . . . ?
F1 P3 F4^ F2^ -80.9(9) . . . . ?
F6 P3 F4^ F2^ 179.9(8) . . . . ?
F4 P3 F4^ F2^ 177(2) . . . . ?
F6^ P3 F4^ F2^ -166.9(9) . . . . ?
F5 P3 F4^ F2^ -30.4(18) . . . . ?
F3 P3 F4^ F2^ 97.7(8) . . . . ?
F2 P3 F4^ F2^ 8.9(9) . . . . ?
F1^ P3 F4^ F2^ -93.0(10) . . . . ?
F2^ P3 F5^ F3^ 87.9(10) . . . . ?
F1 P3 F5^ F3^ 171.7(10) . . . . ?
F4^ P3 F5^ F3^ 40(4) . . . . ?
F6 P3 F5^ F3^ -89.6(10) . . . . ?
F4 P3 F5^ F3^ -52(2) . . . . ?
F6^ P3 F5^ F3^ -103.8(11) . . . . ?
F5 P3 F5^ F3^ 154(3) . . . . ?
F3 P3 F5^ F3^ -5.9(12) . . . . ?
F2 P3 F5^ F3^ 82.4(9) . . . . ?
F1^ P3 F5^ F3^ -176.9(12) . . . . ?
O1 Ru C1 C2 179(100) . . . . ?
P1 Ru C1 C2 -166(14) . . . . ?
O2 Ru C1 C2 15(14) . . . . ?
P2 Ru C1 C2 94(14) . . . . ?
Cl1 Ru C1 C2 -72(14) . . . . ?
Ru C1 C2 C3 -123(13) . . . . ?
C1 C2 C3 C10 109(6) . . . . ?
C1 C2 C3 C20 -73(6) . . . . ?
C40 P1 C4 C5 -160.5(2) . . . . ?
C30 P1 C4 C5 84.5(3) . . . . ?
Ru P1 C4 C5 -35.8(3) . . . . ?
C6 O1 C5 C4 177.3(3) . . . . ?
Ru O1 C5 C4 -44.2(3) . . . . ?
P1 C4 C5 O1 53.1(3) . . . . ?
C60 P2 C7 C8 -68.8(3) . . . . ?
C50 P2 C7 C8 174.7(3) . . . . ?
Ru P2 C7 C8 48.9(3) . . . . ?
C9 O2 C8 C7 176.0(3) . . . . ?
Ru O2 C8 C7 30.2(4) . . . . ?
P2 C7 C8 O2 -53.4(4) . . . . ?
C2 C3 C10 C11 157.4(3) . . . . ?
C20 C3 C10 C11 -20.7(5) . . . . ?
C2 C3 C10 C15 -16.5(5) . . . . ?
C20 C3 C10 C15 165.4(3) . . . . ?
C15 C10 C11 C12 2.3(6) . . . . ?
C3 C10 C11 C12 -171.8(4) . . . . ?
C10 C11 C12 C13 -0.9(6) . . . . ?
C11 C12 C13 C14 -1.5(6) . . . . ?
C12 C13 C14 C15 2.4(6) . . . . ?
C13 C14 C15 C10 -1.0(6) . . . . ?
C11 C10 C15 C14 -1.3(5) . . . . ?
C3 C10 C15 C14 172.7(4) . . . . ?
C2 C3 C20 C21 -51.5(5) . . . . ?
C10 C3 C20 C21 126.7(4) . . . . ?
C2 C3 C20 C25 127.1(4) . . . . ?
C10 C3 C20 C25 -54.7(5) . . . . ?
C25 C20 C21 C22 -2.2(5) . . . . ?
C3 C20 C21 C22 176.4(3) . . . . ?
C20 C21 C22 C23 -0.2(6) . . . . ?
C21 C22 C23 C24 1.2(6) . . . . ?
C22 C23 C24 C25 0.1(7) . . . . ?
C23 C24 C25 C20 -2.5(6) . . . . ?
C21 C20 C25 C24 3.5(6) . . . . ?
C3 C20 C25 C24 -175.0(4) . . . . ?
C4 P1 C30 C35 63.0(3) . . . . ?
C40 P1 C30 C35 -49.4(3) . . . . ?
Ru P1 C30 C35 172.7(2) . . . . ?
C4 P1 C30 C31 -167.1(3) . . . . ?
C40 P1 C30 C31 80.5(3) . . . . ?
Ru P1 C30 C31 -57.5(3) . . . . ?
C35 C30 C31 C32 -58.7(4) . . . . ?
P1 C30 C31 C32 168.4(2) . . . . ?
C30 C31 C32 C33 58.0(4) . . . . ?
C31 C32 C33 C34 -55.2(4) . . . . ?
C32 C33 C34 C35 53.3(5) . . . . ?
C31 C30 C35 C34 56.5(4) . . . . ?
P1 C30 C35 C34 -171.9(2) . . . . ?
C33 C34 C35 C30 -54.2(4) . . . . ?
C4 P1 C40 C45 -32.4(3) . . . . ?
C30 P1 C40 C45 78.2(3) . . . . ?
Ru P1 C40 C45 -145.2(2) . . . . ?
C4 P1 C40 C41 -161.1(2) . . . . ?
C30 P1 C40 C41 -50.5(3) . . . . ?
Ru P1 C40 C41 86.1(2) . . . . ?
C45 C40 C41 C42 58.0(4) . . . . ?
P1 C40 C41 C42 -170.4(2) . . . . ?
C40 C41 C42 C43 -56.6(4) . . . . ?
C41 C42 C43 C44 54.2(4) . . . . ?
C42 C43 C44 C45 -53.7(4) . . . . ?
C43 C44 C45 C40 54.6(4) . . . . ?
C41 C40 C45 C44 -56.5(4) . . . . ?
P1 C40 C45 C44 173.8(2) . . . . ?
C7 P2 C50 C55 93.8(4) . . . . ?
C60 P2 C50 C55 -18.8(4) . . . . ?
Ru P2 C50 C55 -155.0(3) . . . . ?
C7 P2 C50 C51 -37.1(3) . . . . ?
C60 P2 C50 C51 -149.6(3) . . . . ?
Ru P2 C50 C51 74.2(3) . . . . ?
C55 C50 C51 C52 58.2(5) . . . . ?
P2 C50 C51 C52 -166.4(3) . . . . ?
C50 C51 C52 C53 -57.1(5) . . . . ?
C51 C52 C53 C54 54.9(6) . . . . ?
C52 C53 C54 C55 -54.1(6) . . . . ?
C53 C54 C55 C50 54.7(5) . . . . ?
C51 C50 C55 C54 -57.7(5) . . . . ?
P2 C50 C55 C54 172.0(3) . . . . ?
C7 P2 C60 C61 -179.9(3) . . . . ?
C50 P2 C60 C61 -65.8(3) . . . . ?
Ru P2 C60 C61 73.6(3) . . . . ?
C7 P2 C60 C65 -50.0(3) . . . . ?
C50 P2 C60 C65 64.1(3) . . . . ?
Ru P2 C60 C65 -156.5(3) . . . . ?
C65 C60 C61 C62 56.0(4) . . . . ?
P2 C60 C61 C62 -171.4(3) . . . . ?
C60 C61 C62 C63 -57.3(4) . . . . ?
C61 C62 C63 C64 57.6(5) . . . . ?
C62 C63 C64 C65 -57.3(5) . . . . ?
C63 C64 C65 C60 55.9(5) . . . . ?
C61 C60 C65 C64 -55.0(4) . . . . ?
P2 C60 C65 C64 174.4(3) . . . . ?
C75 C70 C71 C72 0.7(6) . . . . ?
C76 C70 C71 C72 179.4(4) . . . . ?
C70 C71 C72 C73 -0.1(7) . . . . ?
C71 C72 C73 C74 -0.7(7) . . . . ?
C72 C73 C74 C75 0.7(7) . . . . ?
C73 C74 C75 C70 -0.1(6) . . . . ?
C71 C70 C75 C74 -0.7(6) . . . . ?
C76 C70 C75 C74 -179.4(4) . . . . ?
C75 C70 C76 O3 -178.7(3) . . . . ?
C71 C70 C76 O3 2.7(5) . . . . ?
C75 C70 C76 C77 63.7(4) . . . . ?
C71 C70 C76 C77 -114.9(4) . . . . ?
C75 C70 C76 C80 -59.8(4) . . . . ?
C71 C70 C76 C80 121.5(4) . . . . ?
O3 C76 C77 C78 -13(6) . . . . ?
C80 C76 C77 C78 -133(6) . . . . ?
C70 C76 C77 C78 105(6) . . . . ?
O3 C76 C80 C81 55.7(5) . . . . ?
C77 C76 C80 C81 175.3(4) . . . . ?
C70 C76 C80 C81 -62.8(4) . . . . ?
O3 C76 C80 C85 -120.8(4) . . . . ?
C77 C76 C80 C85 -1.2(5) . . . . ?
C70 C76 C80 C85 120.7(4) . . . . ?
C85 C80 C81 C82 -1.4(6) . . . . ?
C76 C80 C81 C82 -177.9(4) . . . . ?
C80 C81 C82 C83 0.0(7) . . . . ?
C81 C82 C83 C84 -0.6(7) . . . . ?
C82 C83 C84 C85 2.5(7) . . . . ?
C81 C80 C85 C84 3.2(5) . . . . ?
C76 C80 C85 C84 179.6(3) . . . . ?
C83 C84 C85 C80 -3.8(6) . . . . ?
